data_2222727
loop_
_publ_author_name
'Chen, Yan'
'Fang, Zheng'
'Wei, Ping'

_publ_section_title
;
 2,3-Dimethyl-6-nitro-2<i>H</i>-indazole
;
_journal_coeditor_code HK2724
_journal_issue 8
_journal_name_full 'Acta Crystallographica Section E'
_journal_page_first o1775
_journal_paper_doi 10.1107/S1600536809025410
_journal_volume 65
_journal_year 2009
_chemical_formula_iupac 'C9 H9 N3 O2'
_chemical_formula_moiety 'C9 H9 N3 O2'
_chemical_formula_sum 'C9 H9 N3 O2'
_chemical_formula_weight 191.19
_chemical_name_systematic
;
2,3-Dimethyl-6-nitro-2<i>H</i>-indazole
;
_space_group_IT_number 2
_symmetry_cell_setting triclinic
_symmetry_space_group_name_Hall '-P 1'
_symmetry_space_group_name_H-M 'P -1'
_atom_sites_solution_hydrogens geom
_atom_sites_solution_primary direct
_atom_sites_solution_secondary difmap
_audit_creation_method SHELXL-97
_cell_angle_alpha 75.07(3)
_cell_angle_beta 74.67(3)
_cell_angle_gamma 66.73(3)
_cell_formula_units_Z 2
_cell_length_a 6.5800(13)
_cell_length_b 7.2050(14)
_cell_length_c 10.752(2)
_cell_measurement_reflns_used 25
_cell_measurement_temperature 294(2)
_cell_measurement_theta_max 13
_cell_measurement_theta_min 9
_cell_volume 444.81(19)
_computing_cell_refinement 'CAD-4 Software (Enraf--Nonius, 1989)'
_computing_data_collection 'CAD-4 Software (Enraf--Nonius, 1989)'
_computing_data_reduction 'XCAD4 (Harms & Wocadlo, 1995)'
_computing_molecular_graphics 'ORTEP-3 for Windows (Farrugia, 1997) and PLATON (Spek, 2009)'
_computing_publication_material 'SHELXL97 (Sheldrick, 2008) and PLATON (Spek, 2009)'
_computing_structure_refinement 'SHELXL97 (Sheldrick, 2008)'
_computing_structure_solution 'SHELXS97 (Sheldrick, 2008)'
_diffrn_ambient_temperature 294(2)
_diffrn_measured_fraction_theta_full 0.999
_diffrn_measured_fraction_theta_max 0.999
_diffrn_measurement_device_type 'Enraf--Nonius CAD-4'
_diffrn_measurement_method \w/2\q
_diffrn_radiation_monochromator graphite
_diffrn_radiation_source 'fine-focus sealed tube'
_diffrn_radiation_type MoK\a
_diffrn_radiation_wavelength 0.71073
_diffrn_reflns_av_R_equivalents 0.0306
_diffrn_reflns_av_sigmaI/netI 0.0259
_diffrn_reflns_limit_h_max 7
_diffrn_reflns_limit_h_min 0
_diffrn_reflns_limit_k_max 8
_diffrn_reflns_limit_k_min -7
_diffrn_reflns_limit_l_max 12
_diffrn_reflns_limit_l_min -12
_diffrn_reflns_number 1756
_diffrn_reflns_theta_full 25.26
_diffrn_reflns_theta_max 25.26
_diffrn_reflns_theta_min 1.99
_diffrn_standards_decay_% 1
_diffrn_standards_interval_time 120
_diffrn_standards_number 3
_exptl_absorpt_coefficient_mu 0.105
_exptl_absorpt_correction_T_max 0.9896
_exptl_absorpt_correction_T_min 0.9693
_exptl_absorpt_correction_type psi-scan
_exptl_absorpt_process_details '(North <i>et al.</i>,  1968)'
_exptl_crystal_colour colorless
_exptl_crystal_density_diffrn 1.427
_exptl_crystal_density_method 'not measured'
_exptl_crystal_description block
_exptl_crystal_F_000 200
_exptl_crystal_size_max 0.30
_exptl_crystal_size_mid 0.20
_exptl_crystal_size_min 0.10
_refine_diff_density_max 0.320
_refine_diff_density_min -0.251
_refine_ls_extinction_coef 0.059(12)
_refine_ls_extinction_expression Fc^*^=kFc[1+0.001xFc^2^\l^3^/sin(2\q)]^-1/4^
_refine_ls_extinction_method 'SHELXL97 (Sheldrick, 2008)'
_refine_ls_goodness_of_fit_ref 1.003
_refine_ls_hydrogen_treatment constr
_refine_ls_matrix_type full
_refine_ls_number_parameters 129
_refine_ls_number_reflns 1606
_refine_ls_number_restraints 0
_refine_ls_restrained_S_all 1.003
_refine_ls_R_factor_all 0.0662
_refine_ls_R_factor_gt 0.0536
_refine_ls_shift/su_max 0.000
_refine_ls_shift/su_mean 0.000
_refine_ls_structure_factor_coef Fsqd
_refine_ls_weighting_details 'calc w=1/[\s^2^(Fo^2^)+(0.08P)^2^+0.235P] where P=(Fo^2^+2Fc^2^)/3'
_refine_ls_weighting_scheme calc
_refine_ls_wR_factor_gt 0.1428
_refine_ls_wR_factor_ref 0.1538
_reflns_number_gt 1292
_reflns_number_total 1606
_reflns_threshold_expression I>2\s(I)
_cod_data_source_file hk2724.cif
_cod_data_source_block I
_cod_database_code 2222727
_cod_database_fobs_code 2222727

loop_
_symmetry_equiv_pos_as_xyz
'x, y, z'
'-x, -y, -z'

loop_
_atom_site_type_symbol
_atom_site_label
_atom_site_fract_x
_atom_site_fract_y
_atom_site_fract_z
_atom_site_U_iso_or_equiv
_atom_site_adp_type
_atom_site_calc_flag
_atom_site_refinement_flags
_atom_site_occupancy
_atom_site_disorder_assembly
_atom_site_disorder_group
O O1 0.2155(5) 0.7495(5) -0.3831(2) 0.1020(9) Uani d . 1 . .
O O2 -0.1339(4) 0.7845(4) -0.33747(19) 0.0803(7) Uani d . 1 . .
N N1 -0.2315(3) 0.7731(3) 0.25319(18) 0.0469(5) Uani d . 1 . .
N N2 -0.3309(3) 0.7997(3) 0.15107(18) 0.0479(5) Uani d . 1 . .
N N3 0.0392(4) 0.7648(3) -0.3051(2) 0.0611(6) Uani d . 1 . .
C C1 -0.3707(5) 0.7880(5) 0.3829(2) 0.0660(8) Uani d . 1 . .
H H1A -0.5144 0.8941 0.3758 0.099 Uiso calc R 1 . .
H H1B -0.2979 0.8202 0.4368 0.099 Uiso calc R 1 . .
H H1C -0.3915 0.6594 0.4218 0.099 Uiso calc R 1 . .
C C2 0.1367(5) 0.6977(4) 0.3176(3) 0.0601(7) Uani d . 1 . .
H H2B 0.0456 0.7087 0.4032 0.090 Uiso calc R 1 . .
H H2C 0.2098 0.7971 0.2929 0.090 Uiso calc R 1 . .
H H2D 0.2482 0.5625 0.3186 0.090 Uiso calc R 1 . .
C C3 -0.0080(4) 0.7362(3) 0.2216(2) 0.0432(6) Uani d . 1 . .
C C4 -0.1582(3) 0.7777(3) 0.0489(2) 0.0390(5) Uani d . 1 . .
C C5 -0.1637(4) 0.7888(3) -0.0830(2) 0.0446(6) Uani d . 1 . .
H H5A -0.2966 0.8160 -0.1108 0.054 Uiso calc R 1 . .
C C6 0.0376(4) 0.7573(3) -0.1678(2) 0.0462(6) Uani d . 1 . .
C C7 0.2431(4) 0.7224(4) -0.1315(2) 0.0517(6) Uani d . 1 . .
H H7A 0.3741 0.7057 -0.1943 0.062 Uiso calc R 1 . .
C C8 0.2482(4) 0.7134(3) -0.0049(2) 0.0470(6) Uani d . 1 . .
H H8A 0.3819 0.6910 0.0204 0.056 Uiso calc R 1 . .
C C9 0.0474(3) 0.7388(3) 0.0874(2) 0.0387(5) Uani d . 1 . .

loop_
_atom_site_aniso_label
_atom_site_aniso_U_11
_atom_site_aniso_U_22
_atom_site_aniso_U_33
_atom_site_aniso_U_12
_atom_site_aniso_U_13
_atom_site_aniso_U_23
O1 0.1021(19) 0.150(2) 0.0491(12) -0.0512(17) 0.0174(12) -0.0311(13)
O2 0.1002(17) 0.0986(16) 0.0521(12) -0.0371(13) -0.0217(11) -0.0183(11)
N1 0.0480(11) 0.0573(12) 0.0389(10) -0.0226(9) -0.0063(8) -0.0089(8)
N2 0.0436(11) 0.0606(12) 0.0427(11) -0.0218(9) -0.0069(8) -0.0098(9)
N3 0.0804(16) 0.0572(13) 0.0453(12) -0.0255(11) -0.0051(12) -0.0129(10)
C1 0.0621(17) 0.095(2) 0.0422(14) -0.0311(15) 0.0000(12) -0.0173(13)
C2 0.0642(16) 0.0669(17) 0.0564(15) -0.0235(13) -0.0231(13) -0.0092(12)
C3 0.0475(13) 0.0402(12) 0.0459(12) -0.0177(9) -0.0112(10) -0.0077(9)
C4 0.0400(11) 0.0369(11) 0.0427(12) -0.0162(9) -0.0058(9) -0.0085(9)
C5 0.0501(13) 0.0444(12) 0.0442(13) -0.0207(10) -0.0117(10) -0.0061(9)
C6 0.0611(14) 0.0384(12) 0.0389(12) -0.0202(10) -0.0034(10) -0.0079(9)
C7 0.0465(13) 0.0485(13) 0.0523(14) -0.0148(10) 0.0048(10) -0.0128(11)
C8 0.0405(12) 0.0423(12) 0.0579(14) -0.0137(9) -0.0079(10) -0.0104(10)
C9 0.0426(12) 0.0306(10) 0.0448(12) -0.0135(8) -0.0098(9) -0.0070(8)

loop_
_atom_type_symbol
_atom_type_description
_atom_type_scat_dispersion_real
_atom_type_scat_dispersion_imag
_atom_type_scat_source
C C 0.0033 0.0016 'International Tables Vol C Tables 4.2.6.8 and 6.1.1.4'
H H 0.0000 0.0000 'International Tables Vol C Tables 4.2.6.8 and 6.1.1.4'
N N 0.0061 0.0033 'International Tables Vol C Tables 4.2.6.8 and 6.1.1.4'
O O 0.0106 0.0060 'International Tables Vol C Tables 4.2.6.8 and 6.1.1.4'

loop_
_geom_angle_atom_site_label_1
_geom_angle_atom_site_label_2
_geom_angle_atom_site_label_3
_geom_angle_site_symmetry_1
_geom_angle_site_symmetry_3
_geom_angle
_geom_angle_publ_flag
N2 N1 C1 . . 118.6(2) ?
C3 N1 N2 . . 114.84(19) ?
C3 N1 C1 . . 126.6(2) ?
C4 N2 N1 . . 102.99(17) ?
O1 N3 O2 . . 122.6(2) ?
O1 N3 C6 . . 118.2(2) ?
O2 N3 C6 . . 119.2(2) ?
N1 C1 H1A . . 109.5 ?
N1 C1 H1B . . 109.5 ?
H1A C1 H1B . . 109.5 ?
N1 C1 H1C . . 109.5 ?
H1A C1 H1C . . 109.5 ?
H1B C1 H1C . . 109.5 ?
C3 C2 H2B . . 109.5 ?
C3 C2 H2C . . 109.5 ?
H2B C2 H2C . . 109.5 ?
C3 C2 H2D . . 109.5 ?
H2B C2 H2D . . 109.5 ?
H2C C2 H2D . . 109.5 ?
N1 C3 C9 . . 105.36(19) ?
N1 C3 C2 . . 124.3(2) ?
C9 C3 C2 . . 130.3(2) ?
N2 C4 C5 . . 127.8(2) ?
N2 C4 C9 . . 111.81(19) ?
C5 C4 C9 . . 120.4(2) ?
C6 C5 C4 . . 116.1(2) ?
C6 C5 H5A . . 121.9 ?
C4 C5 H5A . . 121.9 ?
C5 C6 C7 . . 124.2(2) ?
C5 C6 N3 . . 117.7(2) ?
C7 C6 N3 . . 118.1(2) ?
C8 C7 C6 . . 119.7(2) ?
C8 C7 H7A . . 120.1 ?
C6 C7 H7A . . 120.1 ?
C7 C8 C9 . . 118.6(2) ?
C7 C8 H8A . . 120.7 ?
C9 C8 H8A . . 120.7 ?
C3 C9 C8 . . 134.1(2) ?
C3 C9 C4 . . 105.00(19) ?
C8 C9 C4 . . 120.9(2) ?

loop_
_geom_bond_atom_site_label_1
_geom_bond_atom_site_label_2
_geom_bond_site_symmetry_2
_geom_bond_distance
_geom_bond_publ_flag
O1 N3 . 1.222(3) ?
O2 N3 . 1.223(3) ?
N1 N2 . 1.357(3) ?
N1 C1 . 1.456(3) ?
N1 C3 . 1.350(3) ?
N2 C4 . 1.346(3) ?
N3 C6 . 1.460(3) ?
C1 H1A . 0.9600 ?
C1 H1B . 0.9600 ?
C1 H1C . 0.9600 ?
C2 C3 . 1.487(3) ?
C2 H2B . 0.9600 ?
C2 H2C . 0.9600 ?
C2 H2D . 0.9600 ?
C3 C9 . 1.389(3) ?
C4 C5 . 1.409(3) ?
C4 C9 . 1.420(3) ?
C5 C6 . 1.366(3) ?
C5 H5A . 0.9300 ?
C6 C7 . 1.416(4) ?
C7 C8 . 1.354(3) ?
C7 H7A . 0.9300 ?
C8 C9 . 1.405(3) ?
C8 H8A . 0.9300 ?

loop_
_geom_hbond_atom_site_label_D
_geom_hbond_atom_site_label_H
_geom_hbond_atom_site_label_A
_geom_hbond_site_symmetry_A
_geom_hbond_distance_DH
_geom_hbond_distance_HA
_geom_hbond_distance_DA
_geom_hbond_angle_DHA
C1 H1A O2 2_475 0.96 2.58 3.533(4) 171

loop_
_geom_torsion_atom_site_label_1
_geom_torsion_atom_site_label_2
_geom_torsion_atom_site_label_3
_geom_torsion_atom_site_label_4
_geom_torsion_site_symmetry_1
_geom_torsion_site_symmetry_2
_geom_torsion_site_symmetry_3
_geom_torsion_site_symmetry_4
_geom_torsion
_geom_torsion_publ_flag
C1 N1 N2 C4 . . . . 179.6(2) ?
C3 N1 N2 C4 . . . . 0.1(2) ?
N2 N1 C3 C2 . . . . -178.6(2) ?
N2 N1 C3 C9 . . . . 0.2(2) ?
C1 N1 C3 C2 . . . . 1.9(4) ?
C1 N1 C3 C9 . . . . -179.3(2) ?
N1 N2 C4 C5 . . . . 179.5(2) ?
N1 N2 C4 C9 . . . . -0.3(2) ?
O1 N3 C6 C5 . . . . 175.6(2) ?
O1 N3 C6 C7 . . . . -3.1(3) ?
O2 N3 C6 C5 . . . . -5.0(3) ?
O2 N3 C6 C7 . . . . 176.4(2) ?
N1 C3 C9 C4 . . . . -0.4(2) ?
N1 C3 C9 C8 . . . . 179.3(2) ?
C2 C3 C9 C4 . . . . 178.3(2) ?
C2 C3 C9 C8 . . . . -2.1(4) ?
N2 C4 C5 C6 . . . . -178.9(2) ?
C9 C4 C5 C6 . . . . 0.9(3) ?
N2 C4 C9 C3 . . . . 0.4(2) ?
N2 C4 C9 C8 . . . . -179.25(18) ?
C5 C4 C9 C3 . . . . -179.41(19) ?
C5 C4 C9 C8 . . . . 0.9(3) ?
C4 C5 C6 C7 . . . . -2.2(3) ?
C4 C5 C6 N3 . . . . 179.20(19) ?
C5 C6 C7 C8 . . . . 1.8(4) ?
N3 C6 C7 C8 . . . . -179.7(2) ?
C6 C7 C8 C9 . . . . 0.2(3) ?
C7 C8 C9 C3 . . . . 179.0(2) ?
C7 C8 C9 C4 . . . . -1.4(3) ?

loop_
_cod_related_entry_id
_cod_related_entry_database
_cod_related_entry_code
1 ChemSpider 8640560
